data_4067612
loop_
_publ_author_name
'Robinson, Robert'
'Sharp, Paul R.'

_publ_section_title
;
 Syntheses, Structures, and Reductive Elimination Studies of Six-Membered
 Diaryl Platinacycle Complexes
;
_journal_issue 6
_journal_name_full Organometallics
_journal_page_first 1388
_journal_paper_doi 10.1021/om901033z
_journal_volume 29
_journal_year 2010
_chemical_formula_moiety 'C24 H38 O P2 Pt'
_chemical_formula_sum 'C24 H38 O P2 Pt'
_chemical_formula_weight 599.57
_chemical_name_systematic
; 
 ? 
;
_space_group_IT_number 14
_symmetry_cell_setting monoclinic
_symmetry_Int_Tables_number 14
_symmetry_space_group_name_Hall '-P 2yn'
_symmetry_space_group_name_H-M 'P 1 21/n 1'
_atom_sites_solution_hydrogens geom
_atom_sites_solution_primary direct
_atom_sites_solution_secondary difmap
_audit_creation_method SHELXL-97
_cell_angle_alpha 90.00
_cell_angle_beta 92.0630(10)
_cell_angle_gamma 90.00
_cell_formula_units_Z 4
_cell_length_a 10.5428(5)
_cell_length_b 15.1627(7)
_cell_length_c 14.9567(7)
_cell_measurement_reflns_used 8856
_cell_measurement_temperature 173(2)
_cell_measurement_theta_max 23.26
_cell_measurement_theta_min 2.32
_cell_volume 2389.39(19)
_computing_cell_refinement 'SAINT (Bruker, 1998)'
_computing_data_collection 'SMART (Bruker, 1998)'
_computing_data_reduction 'SAINT (Bruker, 1998)'
_computing_molecular_graphics
;
   L. J. Barbour, X-Seed - Graphical Interface to
   SHELX-97 and POV-Ray, 1999
   ORTEP (Johnson, 1976), ORTEP 3 for Windows (L. J. Farrugia, 1997)
;
_computing_structure_refinement
;
   SHELXL-97 (Sheldrick, 1997), L. J. Barbour, X-Seed - Graphical Interface to
   SHELX-97 and POV-Ray, 1999
;
_computing_structure_solution 'SHELXS-97 (Sheldrick, 1997)'
_diffrn_ambient_temperature 173(2)
_diffrn_measured_fraction_theta_full 0.999
_diffrn_measured_fraction_theta_max 0.999
_diffrn_measurement_device_type 'Bruker SMART CCD area detector'
_diffrn_measurement_method 'omega scans'
_diffrn_radiation_monochromator graphite
_diffrn_radiation_type MoK\a
_diffrn_radiation_wavelength 0.71073
_diffrn_reflns_av_R_equivalents 0.0223
_diffrn_reflns_av_sigmaI/netI 0.0206
_diffrn_reflns_limit_h_max 11
_diffrn_reflns_limit_h_min -11
_diffrn_reflns_limit_k_max 13
_diffrn_reflns_limit_k_min -16
_diffrn_reflns_limit_l_max 16
_diffrn_reflns_limit_l_min -16
_diffrn_reflns_number 12315
_diffrn_reflns_theta_full 23.27
_diffrn_reflns_theta_max 23.27
_diffrn_reflns_theta_min 1.91
_diffrn_source 'fine-focus sealed tube'
_diffrn_standards_decay_% 0.0
_exptl_absorpt_coefficient_mu 6.019
_exptl_absorpt_correction_T_max 0.5844
_exptl_absorpt_correction_T_min 0.1969
_exptl_absorpt_correction_type multi-scan
_exptl_absorpt_process_details
;
 Data were corrected for decay and absorption using the program SADABS 
 (Sheldrick, G. M. (2003). SADABS. Version 2.10. University of
 G\"ottingen, Germany).
;
_exptl_crystal_colour COLORLESS
_exptl_crystal_density_diffrn 1.667
_exptl_crystal_density_method 'not measured'
_exptl_crystal_description BLOCKS
_exptl_crystal_F_000 1192
_exptl_crystal_size_max 0.40
_exptl_crystal_size_mid 0.25
_exptl_crystal_size_min 0.10
_refine_diff_density_max 0.513
_refine_diff_density_min -0.404
_refine_diff_density_rms 0.066
_refine_ls_extinction_method none
_refine_ls_goodness_of_fit_ref 1.051
_refine_ls_hydrogen_treatment noref
_refine_ls_matrix_type full
_refine_ls_number_parameters 259
_refine_ls_number_reflns 3440
_refine_ls_number_restraints 0
_refine_ls_restrained_S_all 1.051
_refine_ls_R_factor_all 0.0173
_refine_ls_R_factor_gt 0.0152
_refine_ls_shift/su_max 0.003
_refine_ls_shift/su_mean 0.000
_refine_ls_structure_factor_coef Fsqd
_refine_ls_weighting_details 'calc w=1/[\s^2^(Fo^2^)+(0.0179P)^2^+1.4711P] where P=(Fo^2^+2Fc^2^)/3'
_refine_ls_weighting_scheme calc
_refine_ls_wR_factor_gt 0.0368
_refine_ls_wR_factor_ref 0.0379
_reflns_number_gt 3211
_reflns_number_total 3440
_reflns_threshold_expression >2sigma(I)
_cod_data_source_file om901033z_si_002.cif
_cod_data_source_block Platinacycle_2
_cod_depositor_comments
;
The following automatic conversions were performed:

'_symmetry_cell_setting' value 'Monoclinic' changed to 'monoclinic'
according to /home/saulius/struct/CIF-dictionaries/cif_core.dic
dictionary named 'cif_core.dic' version 2.4.1 from
2010-06-29.

'_refine_ls_hydrogen_treatment' value 'NOREF' changed to
'noref' according to
/home/saulius/struct/CIF-dictionaries/cif_core.dic dictionary named
'cif_core.dic' version 2.4.1 from 2010-06-29.

Automatic conversion script
Id: cif_fix_values 1715 2011-07-08 13:25:40Z adriana 
;
_cod_original_sg_symbol_H-M 'P 21/n'
_cod_database_code 4067612

loop_
_symmetry_equiv_pos_as_xyz
'x, y, z'
'-x+1/2, y+1/2, -z+1/2'
'-x, -y, -z'
'x-1/2, -y-1/2, z-1/2'

loop_
_atom_site_label
_atom_site_type_symbol
_atom_site_fract_x
_atom_site_fract_y
_atom_site_fract_z
_atom_site_U_iso_or_equiv
_atom_site_adp_type
_atom_site_occupancy
_atom_site_symmetry_multiplicity
_atom_site_calc_flag
_atom_site_refinement_flags
Pt1 Pt 0.078203(10) 0.197923(7) 0.585277(7) 0.01813(5) Uani 1 1 d .
P1 P 0.08518(7) 0.28214(5) 0.45526(5) 0.01987(17) Uani 1 1 d .
P2 P 0.23341(7) 0.09552(5) 0.55250(5) 0.02071(17) Uani 1 1 d .
O1 O 0.0812(2) 0.29893(13) 0.76504(15) 0.0291(5) Uani 1 1 d .
C1 C -0.0555(3) 0.28465(19) 0.6310(2) 0.0227(7) Uani 1 1 d .
C2 C -0.0256(3) 0.3260(2) 0.7124(2) 0.0245(7) Uani 1 1 d .
C3 C -0.0995(3) 0.3914(2) 0.7488(2) 0.0296(7) Uani 1 1 d .
H3 H -0.0726 0.4199 0.8028 0.036 Uiso 1 1 calc R
C4 C -0.2131(3) 0.4150(2) 0.7057(2) 0.0322(8) Uani 1 1 d .
H4 H -0.2643 0.4605 0.7290 0.039 Uiso 1 1 calc R
C5 C -0.2505(3) 0.3713(2) 0.6282(2) 0.0325(8) Uani 1 1 d .
H5 H -0.3298 0.3850 0.5993 0.039 Uiso 1 1 calc R
C6 C -0.1733(3) 0.3075(2) 0.5922(2) 0.0279(7) Uani 1 1 d .
H6 H -0.2016 0.2782 0.5390 0.033 Uiso 1 1 calc R
C7 C 0.0572(3) 0.1481(2) 0.71192(19) 0.0223(7) Uani 1 1 d .
C8 C 0.0734(3) 0.2078(2) 0.7825(2) 0.0241(7) Uani 1 1 d .
C9 C 0.0762(3) 0.1825(2) 0.8714(2) 0.0333(8) Uani 1 1 d .
H9 H 0.0919 0.2250 0.9171 0.040 Uiso 1 1 calc R
C10 C 0.0563(3) 0.0955(3) 0.8934(2) 0.0390(9) Uani 1 1 d .
H10 H 0.0607 0.0772 0.9542 0.047 Uiso 1 1 calc R
C11 C 0.0299(3) 0.0355(2) 0.8262(2) 0.0342(8) Uani 1 1 d .
H11 H 0.0114 -0.0240 0.8409 0.041 Uiso 1 1 calc R
C12 C 0.0302(3) 0.0614(2) 0.7372(2) 0.0269(7) Uani 1 1 d .
H12 H 0.0114 0.0189 0.6920 0.032 Uiso 1 1 calc R
C13 C 0.0879(3) 0.40009(19) 0.4801(2) 0.0295(7) Uani 1 1 d .
H13A H 0.0871 0.4332 0.4231 0.035 Uiso 1 1 calc R
H13B H 0.0098 0.4156 0.5114 0.035 Uiso 1 1 calc R
C14 C 0.2024(3) 0.4291(2) 0.5375(3) 0.0432(9) Uani 1 1 d .
H14A H 0.2043 0.3965 0.5941 0.065 Uiso 1 1 calc R
H14B H 0.1964 0.4924 0.5497 0.065 Uiso 1 1 calc R
H14C H 0.2802 0.4170 0.5057 0.065 Uiso 1 1 calc R
C15 C -0.0535(3) 0.2733(2) 0.3784(2) 0.0281(7) Uani 1 1 d .
H15A H -0.1295 0.2934 0.4097 0.034 Uiso 1 1 calc R
H15B H -0.0418 0.3135 0.3272 0.034 Uiso 1 1 calc R
C16 C -0.0773(4) 0.1814(2) 0.3432(3) 0.0591(12) Uani 1 1 d .
H16A H -0.0055 0.1627 0.3080 0.089 Uiso 1 1 calc R
H16B H -0.1551 0.1810 0.3053 0.089 Uiso 1 1 calc R
H16C H -0.0868 0.1408 0.3935 0.089 Uiso 1 1 calc R
C17 C 0.2169(3) 0.2699(2) 0.3790(2) 0.0241(7) Uani 1 1 d .
H17A H 0.2967 0.2842 0.4128 0.029 Uiso 1 1 calc R
H17B H 0.2216 0.2071 0.3614 0.029 Uiso 1 1 calc R
C18 C 0.2118(3) 0.3255(2) 0.2938(2) 0.0346(8) Uani 1 1 d .
H18A H 0.1423 0.3047 0.2539 0.052 Uiso 1 1 calc R
H18B H 0.2924 0.3199 0.2636 0.052 Uiso 1 1 calc R
H18C H 0.1975 0.3874 0.3092 0.052 Uiso 1 1 calc R
C19 C 0.3893(3) 0.1392(2) 0.5230(2) 0.0273(7) Uani 1 1 d .
H19A H 0.4536 0.0920 0.5310 0.033 Uiso 1 1 calc R
H19B H 0.3860 0.1562 0.4590 0.033 Uiso 1 1 calc R
C20 C 0.4310(3) 0.2193(2) 0.5794(2) 0.0369(8) Uani 1 1 d .
H20A H 0.3777 0.2701 0.5629 0.055 Uiso 1 1 calc R
H20B H 0.5199 0.2331 0.5683 0.055 Uiso 1 1 calc R
H20C H 0.4222 0.2059 0.6429 0.055 Uiso 1 1 calc R
C21 C 0.2825(3) 0.0136(2) 0.63750(19) 0.0256(7) Uani 1 1 d .
H21A H 0.2064 -0.0196 0.6548 0.031 Uiso 1 1 calc R
H21B H 0.3407 -0.0288 0.6099 0.031 Uiso 1 1 calc R
C22 C 0.3480(3) 0.0501(2) 0.7224(2) 0.0310(7) Uani 1 1 d .
H22A H 0.4319 0.0730 0.7083 0.047 Uiso 1 1 calc R
H22B H 0.3576 0.0030 0.7670 0.047 Uiso 1 1 calc R
H22C H 0.2966 0.0978 0.7465 0.047 Uiso 1 1 calc R
C23 C 0.1840(3) 0.0240(2) 0.4578(2) 0.0270(7) Uani 1 1 d .
H23A H 0.1022 -0.0035 0.4725 0.032 Uiso 1 1 calc R
H23B H 0.1672 0.0625 0.4052 0.032 Uiso 1 1 calc R
C24 C 0.2722(3) -0.0495(2) 0.4291(2) 0.0348(8) Uani 1 1 d .
H24A H 0.3544 -0.0243 0.4142 0.052 Uiso 1 1 calc R
H24B H 0.2347 -0.0796 0.3766 0.052 Uiso 1 1 calc R
H24C H 0.2843 -0.0919 0.4782 0.052 Uiso 1 1 calc R

loop_
_atom_site_aniso_label
_atom_site_aniso_U_11
_atom_site_aniso_U_22
_atom_site_aniso_U_33
_atom_site_aniso_U_23
_atom_site_aniso_U_13
_atom_site_aniso_U_12
Pt1 0.01713(8) 0.02053(8) 0.01677(8) -0.00028(4) 0.00100(5) 0.00099(4)
P1 0.0207(4) 0.0199(4) 0.0191(4) 0.0008(3) 0.0023(3) 0.0011(3)
P2 0.0190(4) 0.0231(4) 0.0198(4) -0.0015(3) -0.0008(3) 0.0022(3)
O1 0.0261(12) 0.0306(13) 0.0304(13) -0.0069(9) -0.0033(10) 0.0011(9)
C1 0.0239(17) 0.0226(16) 0.0220(17) 0.0030(13) 0.0062(13) 0.0009(13)
C2 0.0226(17) 0.0245(17) 0.0267(18) 0.0012(14) 0.0050(13) -0.0001(13)
C3 0.0336(18) 0.0268(18) 0.0292(17) -0.0035(14) 0.0103(15) -0.0064(14)
C4 0.0367(19) 0.0237(18) 0.037(2) 0.0041(15) 0.0167(16) 0.0077(14)
C5 0.0252(17) 0.040(2) 0.0330(19) 0.0099(16) 0.0075(14) 0.0088(15)
C6 0.0239(17) 0.036(2) 0.0237(17) 0.0041(14) 0.0051(14) 0.0032(14)
C7 0.0178(15) 0.0318(18) 0.0173(16) 0.0047(13) 0.0007(12) 0.0040(13)
C8 0.0143(15) 0.0349(19) 0.0232(17) -0.0016(13) 0.0003(13) 0.0022(13)
C9 0.0235(18) 0.056(2) 0.0203(18) -0.0061(16) -0.0021(14) 0.0066(16)
C10 0.0338(19) 0.061(3) 0.0218(17) 0.0146(18) 0.0023(14) 0.0076(17)
C11 0.0252(18) 0.041(2) 0.036(2) 0.0173(16) 0.0021(15) 0.0016(15)
C12 0.0201(16) 0.0319(18) 0.0285(18) 0.0023(14) -0.0012(13) -0.0014(13)
C13 0.0360(18) 0.0222(17) 0.0307(18) -0.0003(14) 0.0088(14) 0.0008(14)
C14 0.051(2) 0.030(2) 0.049(2) -0.0111(16) -0.0003(18) -0.0062(16)
C15 0.0231(17) 0.0381(19) 0.0230(17) 0.0063(14) 0.0004(14) 0.0030(14)
C16 0.061(3) 0.041(2) 0.072(3) 0.005(2) -0.036(2) -0.015(2)
C17 0.0235(16) 0.0266(17) 0.0223(16) 0.0009(13) 0.0040(13) 0.0026(13)
C18 0.0334(19) 0.040(2) 0.0307(19) 0.0095(16) 0.0096(15) 0.0051(15)
C19 0.0194(16) 0.0356(19) 0.0269(17) 0.0032(14) -0.0008(13) 0.0050(13)
C20 0.0310(19) 0.044(2) 0.036(2) 0.0065(16) -0.0048(16) -0.0104(16)
C21 0.0274(17) 0.0251(17) 0.0241(17) 0.0006(13) -0.0004(13) 0.0026(13)
C22 0.0290(18) 0.0391(19) 0.0245(17) 0.0011(15) -0.0050(14) 0.0041(15)
C23 0.0242(16) 0.0304(18) 0.0261(17) -0.0042(14) -0.0022(13) 0.0050(13)
C24 0.037(2) 0.036(2) 0.0307(19) -0.0080(15) -0.0003(15) 0.0068(15)

loop_
_atom_type_symbol
_atom_type_description
_atom_type_scat_dispersion_real
_atom_type_scat_dispersion_imag
_atom_type_scat_source
C C 0.0033 0.0016 'International Tables Vol C Tables 4.2.6.8 and 6.1.1.4'
H H 0.0000 0.0000 'International Tables Vol C Tables 4.2.6.8 and 6.1.1.4'
O O 0.0106 0.0060 'International Tables Vol C Tables 4.2.6.8 and 6.1.1.4'
P P 0.1023 0.0942 'International Tables Vol C Tables 4.2.6.8 and 6.1.1.4'
Pt Pt -1.7033 8.3905 'International Tables Vol C Tables 4.2.6.8 and 6.1.1.4'

loop_
_geom_angle_atom_site_label_1
_geom_angle_atom_site_label_2
_geom_angle_atom_site_label_3
_geom_angle
C7 Pt1 C1 80.32(11)
C7 Pt1 P2 92.79(8)
C1 Pt1 P2 172.82(8)
C7 Pt1 P1 167.65(8)
C1 Pt1 P1 88.25(8)
P2 Pt1 P1 98.43(3)
C13 P1 C15 101.87(15)
C13 P1 C17 102.61(14)
C15 P1 C17 101.95(14)
C13 P1 Pt1 111.54(10)
C15 P1 Pt1 115.81(10)
C17 P1 Pt1 120.68(10)
C21 P2 C19 100.21(14)
C21 P2 C23 101.46(14)
C19 P2 C23 104.92(14)
C21 P2 Pt1 119.27(10)
C19 P2 Pt1 116.90(10)
C23 P2 Pt1 111.96(10)
C8 O1 C2 109.7(2)
C6 C1 C2 114.9(3)
C6 C1 Pt1 129.0(2)
C2 C1 Pt1 116.1(2)
C3 C2 C1 123.5(3)
C3 C2 O1 115.9(3)
C1 C2 O1 120.5(3)
C2 C3 C4 119.3(3)
C2 C3 H3 120.3
C4 C3 H3 120.3
C5 C4 C3 118.9(3)
C5 C4 H4 120.6
C3 C4 H4 120.6
C4 C5 C6 120.5(3)
C4 C5 H5 119.8
C6 C5 H5 119.8
C5 C6 C1 122.6(3)
C5 C6 H6 118.7
C1 C6 H6 118.7
C8 C7 C12 115.2(3)
C8 C7 Pt1 116.3(2)
C12 C7 Pt1 128.5(2)
C9 C8 C7 123.0(3)
C9 C8 O1 116.8(3)
C7 C8 O1 120.1(3)
C10 C9 C8 119.8(3)
C10 C9 H9 120.1
C8 C9 H9 120.1
C9 C10 C11 119.1(3)
C9 C10 H10 120.4
C11 C10 H10 120.4
C10 C11 C12 120.4(3)
C10 C11 H11 119.8
C12 C11 H11 119.8
C11 C12 C7 122.1(3)
C11 C12 H12 118.9
C7 C12 H12 118.9
C14 C13 P1 113.9(2)
C14 C13 H13A 108.8
P1 C13 H13A 108.8
C14 C13 H13B 108.8
P1 C13 H13B 108.8
H13A C13 H13B 107.7
C13 C14 H14A 109.5
C13 C14 H14B 109.5
H14A C14 H14B 109.5
C13 C14 H14C 109.5
H14A C14 H14C 109.5
H14B C14 H14C 109.5
C16 C15 P1 113.9(2)
C16 C15 H15A 108.8
P1 C15 H15A 108.8
C16 C15 H15B 108.8
P1 C15 H15B 108.8
H15A C15 H15B 107.7
C15 C16 H16A 109.5
C15 C16 H16B 109.5
H16A C16 H16B 109.5
C15 C16 H16C 109.5
H16A C16 H16C 109.5
H16B C16 H16C 109.5
C18 C17 P1 117.3(2)
C18 C17 H17A 108.0
P1 C17 H17A 108.0
C18 C17 H17B 108.0
P1 C17 H17B 108.0
H17A C17 H17B 107.2
C17 C18 H18A 109.5
C17 C18 H18B 109.5
H18A C18 H18B 109.5
C17 C18 H18C 109.5
H18A C18 H18C 109.5
H18B C18 H18C 109.5
C20 C19 P2 113.2(2)
C20 C19 H19A 108.9
P2 C19 H19A 108.9
C20 C19 H19B 108.9
P2 C19 H19B 108.9
H19A C19 H19B 107.8
C19 C20 H20A 109.5
C19 C20 H20B 109.5
H20A C20 H20B 109.5
C19 C20 H20C 109.5
H20A C20 H20C 109.5
H20B C20 H20C 109.5
C22 C21 P2 116.0(2)
C22 C21 H21A 108.3
P2 C21 H21A 108.3
C22 C21 H21B 108.3
P2 C21 H21B 108.3
H21A C21 H21B 107.4
C21 C22 H22A 109.5
C21 C22 H22B 109.5
H22A C22 H22B 109.5
C21 C22 H22C 109.5
H22A C22 H22C 109.5
H22B C22 H22C 109.5
C24 C23 P2 119.2(2)
C24 C23 H23A 107.5
P2 C23 H23A 107.5
C24 C23 H23B 107.5
P2 C23 H23B 107.5
H23A C23 H23B 107.0
C23 C24 H24A 109.5
C23 C24 H24B 109.5
H24A C24 H24B 109.5
C23 C24 H24C 109.5
H24A C24 H24C 109.5
H24B C24 H24C 109.5

loop_
_geom_bond_atom_site_label_1
_geom_bond_atom_site_label_2
_geom_bond_distance
Pt1 C7 2.059(3)
Pt1 C1 2.062(3)
Pt1 P2 2.3209(7)
Pt1 P1 2.3298(8)
P1 C13 1.827(3)
P1 C15 1.832(3)
P1 C17 1.837(3)
P2 C21 1.838(3)
P2 C19 1.841(3)
P2 C23 1.844(3)
O1 C8 1.410(3)
O1 C2 1.411(4)
C1 C6 1.396(4)
C1 C2 1.396(4)
C2 C3 1.386(4)
C3 C4 1.388(4)
C3 H3 0.9500
C4 C5 1.381(5)
C4 H4 0.9500
C5 C6 1.386(4)
C5 H5 0.9500
C6 H6 0.9500
C7 C8 1.396(4)
C7 C12 1.399(4)
C8 C9 1.383(5)
C9 C10 1.376(5)
C9 H9 0.9500
C10 C11 1.377(5)
C10 H10 0.9500
C11 C12 1.388(4)
C11 H11 0.9500
C12 H12 0.9500
C13 C14 1.520(5)
C13 H13A 0.9900
C13 H13B 0.9900
C14 H14A 0.9800
C14 H14B 0.9800
C14 H14C 0.9800
C15 C16 1.507(5)
C15 H15A 0.9900
C15 H15B 0.9900
C16 H16A 0.9800
C16 H16B 0.9800
C16 H16C 0.9800
C17 C18 1.527(4)
C17 H17A 0.9900
C17 H17B 0.9900
C18 H18A 0.9800
C18 H18B 0.9800
C18 H18C 0.9800
C19 C20 1.534(4)
C19 H19A 0.9900
C19 H19B 0.9900
C20 H20A 0.9800
C20 H20B 0.9800
C20 H20C 0.9800
C21 C22 1.527(4)
C21 H21A 0.9900
C21 H21B 0.9900
C22 H22A 0.9800
C22 H22B 0.9800
C22 H22C 0.9800
C23 C24 1.523(4)
C23 H23A 0.9900
C23 H23B 0.9900
C24 H24A 0.9800
C24 H24B 0.9800
C24 H24C 0.9800
